data_4322572
loop_
_publ_author_name
'Antonia Neels'
'Helen Stoeckli-Evans'

_publ_section_title
;
 Trinuclear Zinc(II) Complexes and Polymeric Cadmium(II) Complexes with
 the Ligand 2,5-Bis(2-pyridyl)pyrazine: Synthesis, Spectral Analysis, and
 Single-Crystal and Powder X-ray Analyses
;
_journal_name_full 'Inorganic Chemistry'
_journal_page_first 6164
_journal_page_last 6170
_journal_paper_doi 10.1021/ic990843v
_journal_volume 38
_journal_year 1999
_chemical_formula_sum 'C40 H40 N8 O13 Zn3'
_chemical_formula_weight 1036.91
_chemical_name_systematic
; 
 ? 
;
_space_group_IT_number 2
_symmetry_cell_setting triclinic
_symmetry_space_group_name_Hall '-P 1'
_symmetry_space_group_name_H-M 'P -1'
_atom_sites_solution_hydrogens geom
_atom_sites_solution_primary direct
_atom_sites_solution_secondary difmap
_audit_creation_method SHELXL-97
_cell_angle_alpha 75.650(10)
_cell_angle_beta 77.01(2)
_cell_angle_gamma 65.980(10)
_cell_formula_units_Z 2
_cell_length_a 12.238(4)
_cell_length_b 12.986(3)
_cell_length_c 15.470(4)
_cell_measurement_reflns_used 23
_cell_measurement_temperature 293(2)
_cell_measurement_theta_max 16.0
_cell_measurement_theta_min 11.0
_cell_volume 2154.1(10)
_computing_cell_refinement 'STOE STADI4'
_computing_data_collection 'STOE STADI4'
_computing_data_reduction 'STOE XRED'
_computing_molecular_graphics 'PLATON (Spec, 1997)'
_computing_publication_material 'SHELXL-97 (Sheldrick, 1997)'
_computing_structure_refinement 'SHELXL-97 (Sheldrick, 1997)'
_computing_structure_solution 'SHELXS-97 (Sheldrick, 1990)'
_diffrn_ambient_temperature 293(2)
_diffrn_measured_fraction_theta_full 1.000
_diffrn_measured_fraction_theta_max 1.000
_diffrn_measurement_device_type AED2
_diffrn_measurement_method OMEGA/2THETA
_diffrn_radiation_monochromator graphite
_diffrn_radiation_source 'fine-focus sealed tube'
_diffrn_radiation_type MoK\a
_diffrn_radiation_wavelength 0.71073
_diffrn_reflns_av_R_equivalents 0.0000
_diffrn_reflns_av_sigmaI/netI 0.1045
_diffrn_reflns_limit_h_max 14
_diffrn_reflns_limit_h_min -13
_diffrn_reflns_limit_k_max 15
_diffrn_reflns_limit_k_min -14
_diffrn_reflns_limit_l_max 18
_diffrn_reflns_limit_l_min 0
_diffrn_reflns_number 7589
_diffrn_reflns_theta_full 25.00
_diffrn_reflns_theta_max 25.00
_diffrn_reflns_theta_min 1.74
_diffrn_standards_decay_% <2
_diffrn_standards_interval_time 60
_diffrn_standards_number 2
_exptl_absorpt_coefficient_mu 1.731
_exptl_absorpt_correction_type none
_exptl_crystal_colour yellow
_exptl_crystal_density_diffrn 1.599
_exptl_crystal_density_method 'not measured'
_exptl_crystal_description bloc
_exptl_crystal_F_000 1060
_exptl_crystal_size_max 0.34
_exptl_crystal_size_mid 0.15
_exptl_crystal_size_min 0.15
_refine_diff_density_max 0.544
_refine_diff_density_min -0.445
_refine_diff_density_rms 0.105
_refine_ls_extinction_method none
_refine_ls_goodness_of_fit_ref 1.055
_refine_ls_hydrogen_treatment mixed
_refine_ls_matrix_type full
_refine_ls_number_parameters 580
_refine_ls_number_reflns 7589
_refine_ls_number_restraints 0
_refine_ls_restrained_S_all 1.055
_refine_ls_R_factor_all 0.1385
_refine_ls_R_factor_gt 0.0698
_refine_ls_shift/su_max 0.000
_refine_ls_shift/su_mean 0.000
_refine_ls_structure_factor_coef Fsqd
_refine_ls_weighting_details 'w=1/[\s^2^(Fo^2^)+(0.0270P)^2^+6.7097P] where P=(Fo^2^+2Fc^2^)/3'
_refine_ls_weighting_scheme calc
_refine_ls_wR_factor_gt 0.1152
_refine_ls_wR_factor_ref 0.1427
_reflns_number_gt 4511
_reflns_number_total 7589
_reflns_threshold_expression >2sigma(I)
_cod_data_source_file ic990843v_2.cif
_cod_data_source_block compound2
_cod_depositor_comments
;
The following automatic conversions were performed:

'_refine_ls_weighting_scheme' value 'calc
w=1/[\s^2^(Fo^2^)+(0.0270P)^2^+6.7097P] where P=(Fo^2^+2Fc^2^)/3' was
changed to 'calc'. New tag '_refine_ls_weighting_details' was
created. The value of the new tag was set to
'w=1/[\s^2^(Fo^2^)+(0.0270P)^2^+6.7097P] where P=(Fo^2^+2Fc^2^)/3'.

Automatic conversion script
Id: cif_fix_values 3143 2015-03-26 13:38:13Z robertas 
;
_cod_database_code 4322572

loop_
_symmetry_equiv_pos_as_xyz
'x, y, z'
'-x, -y, -z'

loop_
_atom_site_label
_atom_site_type_symbol
_atom_site_fract_x
_atom_site_fract_y
_atom_site_fract_z
_atom_site_U_iso_or_equiv
_atom_site_adp_type
_atom_site_occupancy
_atom_site_calc_flag
_atom_site_refinement_flags
_atom_site_disorder_assembly
_atom_site_disorder_group
Zn1 Zn 0.17550(8) 0.22777(7) 0.48276(6) 0.0365(2) Uani 1 d . . .
Zn2 Zn 0.0000 0.5000 0.5000 0.0368(3) Uani 1 d S . .
N1 N 0.2683(5) 0.1356(5) 0.6037(4) 0.0343(15) Uani 1 d . . .
N2 N 0.4028(7) 0.0075(6) 0.7419(5) 0.0523(19) Uani 1 d . . .
N3 N 0.2699(6) 0.0555(5) 0.4624(4) 0.0405(17) Uani 1 d . . .
N4 N 0.2592(7) 0.2817(7) 0.8136(5) 0.061(2) Uani 1 d . . .
O1 O 0.0414(4) 0.3255(4) 0.5641(3) 0.0379(13) Uani 1 d . . .
O2 O -0.0067(6) 0.1737(5) 0.6052(4) 0.0588(17) Uani 1 d . . .
O3 O 0.3001(5) 0.2972(4) 0.4378(4) 0.0474(14) Uani 1 d . . .
O4 O 0.1831(5) 0.4719(5) 0.4690(4) 0.0540(16) Uani 1 d . . .
O5 O 0.0968(5) 0.2727(4) 0.3715(3) 0.0452(14) Uani 1 d . . .
O6 O -0.0051(5) 0.4575(4) 0.3812(4) 0.0547(16) Uani 1 d . . .
C1 C 0.3431(7) 0.0274(6) 0.6009(5) 0.0393(19) Uani 1 d . . .
C2 C 0.4086(8) -0.0366(7) 0.6718(6) 0.049(2) Uani 1 d . . .
H2 H 0.4579 -0.1128 0.6699 0.058 Uiso 1 calc R . .
C3 C 0.3309(7) 0.1179(7) 0.7424(5) 0.042(2) Uani 1 d . . .
C4 C 0.2624(7) 0.1809(7) 0.6728(5) 0.041(2) Uani 1 d . . .
H4 H 0.2113 0.2566 0.6753 0.050 Uiso 1 calc R . .
C5 C 0.3462(6) -0.0172(6) 0.5202(5) 0.0353(19) Uani 1 d . . .
C6 C 0.4239(8) -0.1257(7) 0.5047(6) 0.055(2) Uani 1 d . . .
H6 H 0.4779 -0.1738 0.5447 0.066 Uiso 1 calc R . .
C7 C 0.4196(9) -0.1606(8) 0.4296(6) 0.064(3) Uani 1 d . . .
H7 H 0.4715 -0.2328 0.4176 0.077 Uiso 1 calc R . .
C8 C 0.3400(10) -0.0902(8) 0.3728(6) 0.074(3) Uani 1 d . . .
H8 H 0.3343 -0.1143 0.3228 0.088 Uiso 1 calc R . .
C9 C 0.2667(9) 0.0188(7) 0.3900(6) 0.059(3) Uani 1 d . . .
H9 H 0.2135 0.0680 0.3497 0.070 Uiso 1 calc R . .
C10 C 0.3297(8) 0.1708(8) 0.8173(6) 0.050(2) Uani 1 d . . .
C11 C 0.4010(9) 0.1080(8) 0.8843(6) 0.066(3) Uani 1 d . . .
H11 H 0.4490 0.0310 0.8851 0.080 Uiso 1 calc R . .
C12 C 0.3980(11) 0.1648(10) 0.9504(7) 0.083(3) Uani 1 d . . .
H12 H 0.4441 0.1253 0.9970 0.100 Uiso 1 calc R . .
C13 C 0.3291(11) 0.2765(10) 0.9477(6) 0.076(3) Uani 1 d . . .
H13 H 0.3281 0.3156 0.9909 0.091 Uiso 1 calc R . .
C14 C 0.2600(10) 0.3309(9) 0.8790(6) 0.070(3) Uani 1 d . . .
H14 H 0.2104 0.4075 0.8782 0.084 Uiso 1 calc R . .
C15 C -0.0170(7) 0.2667(7) 0.6167(5) 0.041(2) Uani 1 d . . .
C16 C -0.0949(9) 0.3163(8) 0.6985(6) 0.075(3) Uani 1 d . . .
H16A H -0.0450 0.3014 0.7434 0.113 Uiso 1 calc R . .
H16B H -0.1537 0.2815 0.7224 0.113 Uiso 1 calc R . .
H16C H -0.1353 0.3975 0.6815 0.113 Uiso 1 calc R . .
C17 C 0.2802(7) 0.3993(7) 0.4401(5) 0.041(2) Uani 1 d . . .
C18 C 0.3863(8) 0.4375(7) 0.4068(6) 0.066(3) Uani 1 d . . .
H18A H 0.3749 0.4996 0.4354 0.099 Uiso 1 calc R . .
H18B H 0.3918 0.4626 0.3427 0.099 Uiso 1 calc R . .
H18C H 0.4595 0.3747 0.4211 0.099 Uiso 1 calc R . .
C19 C 0.0313(7) 0.3742(7) 0.3430(5) 0.0368(19) Uani 1 d . . .
C20 C -0.0073(8) 0.3951(7) 0.2516(5) 0.051(2) Uani 1 d . . .
H20A H -0.0548 0.3507 0.2545 0.077 Uiso 1 d R . .
H20B H 0.0631 0.3730 0.2074 0.077 Uiso 1 d R . .
H20C H -0.0545 0.4749 0.2350 0.077 Uiso 1 d R . .
Zn1A Zn 0.64975(8) 0.35537(7) 0.17594(6) 0.0377(3) Uani 1 d . . .
Zn2A Zn 0.5000 0.5000 0.0000 0.0408(4) Uani 1 d S . .
N1A N 0.7638(6) 0.1802(5) 0.1509(4) 0.0372(16) Uani 1 d . . .
N2A N 0.9084(6) -0.0453(5) 0.1372(5) 0.0485(18) Uani 1 d . . .
N3A N 0.7440(6) 0.2768(5) 0.2882(4) 0.0382(16) Uani 1 d . . .
N4A N 0.7708(8) 0.0412(6) -0.0636(5) 0.079(3) Uani 1 d . . .
O1A O 0.6714(5) 0.4071(4) 0.0397(3) 0.0441(14) Uani 1 d . . .
O2A O 0.8365(5) 0.3978(5) 0.0764(5) 0.0681(18) Uani 1 d . . .
O3A O 0.5718(5) 0.5091(4) 0.2130(3) 0.0463(14) Uani 1 d . . .
O4A O 0.5522(5) 0.4132(5) -0.1086(4) 0.0554(16) Uani 1 d . . .
O5A O 0.5100(5) 0.3051(4) 0.2121(3) 0.0484(14) Uani 1 d . . .
O6A O 0.4417(5) 0.3683(4) 0.0799(3) 0.0475(14) Uani 1 d . . .
C1A C 0.8323(7) 0.1130(7) 0.2147(5) 0.0375(19) Uani 1 d . . .
C2A C 0.9037(7) 0.0000(7) 0.2073(5) 0.046(2) Uani 1 d . . .
H2A H 0.9500 -0.0458 0.2527 0.055 Uiso 1 calc R . .
C3A C 0.8387(7) 0.0219(6) 0.0743(5) 0.041(2) Uani 1 d . . .
C4A C 0.7680(7) 0.1355(6) 0.0806(5) 0.041(2) Uani 1 d . . .
H4A H 0.7225 0.1815 0.0348 0.049 Uiso 1 calc R . .
C5A C 0.8236(7) 0.1681(7) 0.2910(5) 0.0384(19) Uani 1 d . . .
C6A C 0.8917(8) 0.1103(7) 0.3617(5) 0.047(2) Uani 1 d . . .
H6A H 0.9437 0.0342 0.3638 0.056 Uiso 1 calc R . .
C7A C 0.8801(8) 0.1686(8) 0.4280(6) 0.052(2) Uani 1 d . . .
H7A H 0.9265 0.1331 0.4747 0.063 Uiso 1 calc R . .
C8A C 0.7995(8) 0.2796(8) 0.4251(5) 0.051(2) Uani 1 d . . .
H8A H 0.7897 0.3201 0.4700 0.062 Uiso 1 calc R . .
C9A C 0.7338(7) 0.3295(7) 0.3543(5) 0.047(2) Uani 1 d . . .
H9A H 0.6790 0.4047 0.3527 0.056 Uiso 1 calc R . .
C10A C 0.8431(8) -0.0275(7) -0.0037(5) 0.045(2) Uani 1 d . . .
C11A C 0.9164(7) -0.1373(7) -0.0132(6) 0.050(2) Uani 1 d . . .
H11A H 0.9656 -0.1834 0.0303 0.060 Uiso 1 calc R . .
C12A C 0.9184(8) -0.1804(8) -0.0862(6) 0.060(3) Uani 1 d . . .
H12A H 0.9695 -0.2546 -0.0934 0.071 Uiso 1 calc R . .
C13A C 0.8439(9) -0.1119(9) -0.1476(6) 0.074(3) Uani 1 d . . .
H13A H 0.8409 -0.1381 -0.1974 0.089 Uiso 1 calc R . .
C14A C 0.7736(11) -0.0033(9) -0.1337(7) 0.096(4) Uani 1 d . . .
H14A H 0.7234 0.0437 -0.1765 0.116 Uiso 1 calc R . .
C15A C 0.7770(8) 0.4112(7) 0.0185(6) 0.050(2) Uani 1 d . . .
C16A C 0.8258(9) 0.4257(9) -0.0790(6) 0.107(5) Uani 1 d . . .
H16D H 0.9107 0.3804 -0.0868 0.161 Uiso 1 calc R . .
H16E H 0.8134 0.5049 -0.1017 0.161 Uiso 1 calc R . .
H16F H 0.7849 0.4013 -0.1112 0.161 Uiso 1 calc R . .
C17A C 0.5146(8) 0.4120(7) -0.1762(6) 0.043(2) Uani 1 d . . .
C18A C 0.5782(8) 0.3058(7) -0.2182(6) 0.061(3) Uani 1 d . . .
H18D H 0.5882 0.3272 -0.2826 0.091 Uiso 1 calc R . .
H18E H 0.5308 0.2585 -0.2002 0.091 Uiso 1 calc R . .
H18F H 0.6559 0.2640 -0.1985 0.091 Uiso 1 calc R . .
C19A C 0.4392(7) 0.3171(6) 0.1585(5) 0.0402(19) Uani 1 d . . .
C20A C 0.3512(8) 0.2576(8) 0.1950(6) 0.060(3) Uani 1 d . . .
H20D H 0.3937 0.1763 0.1995 0.090 Uiso 1 calc R . .
H20E H 0.2918 0.2833 0.1552 0.090 Uiso 1 calc R . .
H20F H 0.3120 0.2752 0.2536 0.090 Uiso 1 calc R . .
O1W O 0.6839(10) 0.5878(7) 0.3712(6) 0.144(4) Uani 1 d . . .

loop_
_atom_site_aniso_label
_atom_site_aniso_U_11
_atom_site_aniso_U_22
_atom_site_aniso_U_33
_atom_site_aniso_U_23
_atom_site_aniso_U_13
_atom_site_aniso_U_12
Zn1 0.0391(6) 0.0280(5) 0.0356(5) -0.0055(4) -0.0089(4) -0.0038(4)
Zn2 0.0385(8) 0.0282(7) 0.0370(7) -0.0053(6) -0.0086(6) -0.0040(6)
N1 0.039(4) 0.031(4) 0.034(4) -0.007(3) -0.010(3) -0.012(3)
N2 0.069(5) 0.037(4) 0.052(5) 0.006(3) -0.032(4) -0.017(4)
N3 0.047(4) 0.031(4) 0.038(4) -0.007(3) -0.011(3) -0.006(3)
N4 0.069(5) 0.063(5) 0.058(5) -0.020(4) -0.028(4) -0.016(4)
O1 0.037(3) 0.031(3) 0.034(3) 0.000(2) -0.002(2) -0.006(2)
O2 0.078(5) 0.044(4) 0.060(4) 0.001(3) -0.026(3) -0.026(3)
O3 0.041(3) 0.038(3) 0.058(4) -0.003(3) -0.006(3) -0.013(3)
O4 0.035(3) 0.046(4) 0.071(4) -0.012(3) -0.001(3) -0.007(3)
O5 0.046(3) 0.039(3) 0.045(3) -0.014(3) -0.016(3) -0.001(3)
O6 0.079(4) 0.034(3) 0.045(3) -0.014(3) -0.025(3) -0.003(3)
C1 0.041(5) 0.028(4) 0.048(5) -0.002(4) -0.016(4) -0.010(4)
C2 0.057(6) 0.027(4) 0.060(6) -0.003(4) -0.033(5) -0.004(4)
C3 0.047(5) 0.042(5) 0.033(5) 0.005(4) -0.006(4) -0.020(4)
C4 0.042(5) 0.040(5) 0.042(5) -0.008(4) -0.012(4) -0.010(4)
C5 0.028(4) 0.031(4) 0.037(5) -0.005(4) 0.001(4) -0.005(4)
C6 0.057(6) 0.043(5) 0.058(6) -0.007(4) -0.022(5) -0.005(5)
C7 0.087(8) 0.037(5) 0.064(6) -0.023(5) -0.009(6) -0.011(5)
C8 0.111(9) 0.043(6) 0.053(6) -0.020(5) -0.023(6) -0.003(6)
C9 0.079(7) 0.045(5) 0.047(6) -0.011(4) -0.020(5) -0.010(5)
C10 0.049(6) 0.057(6) 0.050(5) -0.007(5) -0.015(4) -0.024(5)
C11 0.082(7) 0.066(7) 0.057(6) 0.002(5) -0.038(6) -0.025(6)
C12 0.113(10) 0.084(8) 0.064(7) 0.008(6) -0.049(7) -0.041(8)
C13 0.123(10) 0.093(9) 0.042(6) -0.007(6) -0.028(6) -0.064(8)
C14 0.101(9) 0.063(7) 0.058(6) -0.015(5) -0.026(6) -0.032(6)
C15 0.046(5) 0.039(5) 0.034(5) 0.002(4) -0.014(4) -0.012(4)
C16 0.084(8) 0.059(6) 0.048(6) 0.001(5) 0.015(5) -0.010(6)
C17 0.034(5) 0.053(6) 0.034(5) 0.005(4) -0.013(4) -0.018(4)
C18 0.056(6) 0.048(6) 0.084(7) 0.000(5) 0.005(5) -0.023(5)
C19 0.026(4) 0.042(5) 0.034(5) -0.007(4) -0.003(4) -0.006(4)
C20 0.059(6) 0.048(5) 0.041(5) -0.011(4) -0.016(4) -0.009(4)
Zn1A 0.0465(6) 0.0324(5) 0.0318(5) -0.0028(4) -0.0114(4) -0.0108(4)
Zn2A 0.0493(9) 0.0367(8) 0.0323(7) -0.0012(6) -0.0128(6) -0.0109(7)
N1A 0.047(4) 0.034(4) 0.031(4) -0.001(3) -0.013(3) -0.014(3)
N2A 0.054(5) 0.040(4) 0.049(4) -0.007(3) -0.021(4) -0.008(4)
N3A 0.041(4) 0.037(4) 0.036(4) -0.005(3) -0.009(3) -0.013(3)
N4A 0.111(7) 0.046(5) 0.066(6) -0.019(4) -0.046(5) 0.008(5)
O1A 0.044(4) 0.043(3) 0.036(3) 0.002(2) -0.012(3) -0.009(3)
O2A 0.053(4) 0.057(4) 0.095(5) -0.014(4) -0.020(4) -0.015(3)
O3A 0.062(4) 0.032(3) 0.040(3) -0.006(3) -0.013(3) -0.010(3)
O4A 0.062(4) 0.047(4) 0.049(4) -0.016(3) -0.019(3) -0.002(3)
O5A 0.054(4) 0.051(4) 0.042(3) 0.004(3) -0.014(3) -0.024(3)
O6A 0.065(4) 0.049(3) 0.036(3) 0.006(3) -0.018(3) -0.030(3)
C1A 0.042(5) 0.040(5) 0.035(5) 0.003(4) -0.014(4) -0.021(4)
C2A 0.054(6) 0.039(5) 0.043(5) 0.002(4) -0.026(4) -0.011(4)
C3A 0.047(5) 0.031(4) 0.042(5) -0.004(4) -0.011(4) -0.011(4)
C4A 0.047(5) 0.038(5) 0.035(5) -0.004(4) -0.012(4) -0.012(4)
C5A 0.049(5) 0.039(5) 0.034(4) -0.004(4) -0.011(4) -0.021(4)
C6A 0.056(6) 0.038(5) 0.051(5) 0.002(4) -0.026(4) -0.017(4)
C7A 0.060(6) 0.061(6) 0.043(5) 0.001(5) -0.019(5) -0.030(5)
C8A 0.060(6) 0.065(6) 0.038(5) -0.014(4) -0.015(4) -0.025(5)
C9A 0.051(6) 0.044(5) 0.043(5) -0.008(4) -0.010(4) -0.013(4)
C10A 0.058(6) 0.036(5) 0.036(5) -0.005(4) -0.009(4) -0.012(4)
C11A 0.048(5) 0.042(5) 0.053(6) -0.005(4) -0.018(4) -0.005(4)
C12A 0.060(6) 0.050(6) 0.069(7) -0.034(5) -0.011(5) -0.006(5)
C13A 0.093(8) 0.069(7) 0.058(6) -0.028(6) -0.028(6) -0.010(6)
C14A 0.141(11) 0.057(7) 0.073(7) -0.023(6) -0.071(8) 0.017(7)
C15A 0.048(6) 0.037(5) 0.050(6) 0.003(4) -0.009(5) -0.006(4)
C16A 0.072(8) 0.105(9) 0.061(7) 0.022(6) 0.021(6) 0.014(7)
C17A 0.055(6) 0.033(5) 0.037(5) -0.001(4) 0.002(4) -0.019(4)
C18A 0.078(7) 0.045(6) 0.058(6) -0.024(5) -0.001(5) -0.017(5)
C19A 0.038(5) 0.035(4) 0.041(5) -0.003(4) -0.009(4) -0.007(4)
C20A 0.057(6) 0.071(7) 0.052(6) 0.007(5) -0.015(5) -0.030(5)
O1W 0.209(11) 0.095(7) 0.130(8) -0.039(6) -0.003(7) -0.057(7)

loop_
_atom_type_symbol
_atom_type_description
_atom_type_scat_dispersion_real
_atom_type_scat_dispersion_imag
_atom_type_scat_source
Zn Zn 0.2839 1.4301 'International Tables Vol C Tables 4.2.6.8 and 6.1.1.4'
O O 0.0106 0.0060 'International Tables Vol C Tables 4.2.6.8 and 6.1.1.4'
N N 0.0061 0.0033 'International Tables Vol C Tables 4.2.6.8 and 6.1.1.4'
C C 0.0033 0.0016 'International Tables Vol C Tables 4.2.6.8 and 6.1.1.4'
H H 0.0000 0.0000 'International Tables Vol C Tables 4.2.6.8 and 6.1.1.4'

loop_
_geom_angle_atom_site_label_1
_geom_angle_atom_site_label_2
_geom_angle_atom_site_label_3
_geom_angle
_geom_angle_site_symmetry_1
_geom_angle_site_symmetry_3
_geom_angle_publ_flag
O3 Zn1 O5 99.5(2) . . ?
O3 Zn1 O1 108.9(2) . . ?
O5 Zn1 O1 100.4(2) . . ?
O3 Zn1 N3 103.3(2) . . ?
O5 Zn1 N3 92.6(2) . . ?
O1 Zn1 N3 142.4(2) . . ?
O3 Zn1 N1 88.5(2) . . ?
O5 Zn1 N1 166.2(2) . . ?
O1 Zn1 N1 87.4(2) . . ?
N3 Zn1 N1 74.5(2) . . ?
O6 Zn2 O6 180.0 . 2_566 ?
O6 Zn2 O4 93.2(2) . . ?
O6 Zn2 O4 86.8(2) 2_566 . ?
O6 Zn2 O4 86.8(2) . 2_566 ?
O6 Zn2 O4 93.2(2) 2_566 2_566 ?
O4 Zn2 O4 180.0 . 2_566 ?
O6 Zn2 O1 89.8(2) . . ?
O6 Zn2 O1 90.2(2) 2_566 . ?
O4 Zn2 O1 90.4(2) . . ?
O4 Zn2 O1 89.6(2) 2_566 . ?
O6 Zn2 O1 90.2(2) . 2_566 ?
O6 Zn2 O1 89.8(2) 2_566 2_566 ?
O4 Zn2 O1 89.6(2) . 2_566 ?
O4 Zn2 O1 90.4(2) 2_566 2_566 ?
O1 Zn2 O1 180.0 . 2_566 ?
C4 N1 C1 118.4(6) . . ?
C4 N1 Zn1 125.9(5) . . ?
C1 N1 Zn1 115.5(5) . . ?
C2 N2 C3 117.4(7) . . ?
C9 N3 C5 118.0(7) . . ?
C9 N3 Zn1 123.2(5) . . ?
C5 N3 Zn1 118.5(5) . . ?
C14 N4 C10 116.4(8) . . ?
C15 O1 Zn1 110.1(5) . . ?
C15 O1 Zn2 136.2(5) . . ?
Zn1 O1 Zn2 107.6(2) . . ?
C17 O3 Zn1 123.1(5) . . ?
C17 O4 Zn2 139.8(6) . . ?
C19 O5 Zn1 123.0(5) . . ?
C19 O6 Zn2 140.9(5) . . ?
N1 C1 C2 120.1(7) . . ?
N1 C1 C5 115.3(6) . . ?
C2 C1 C5 124.6(7) . . ?
N2 C2 C1 122.1(7) . . ?
N2 C3 C4 120.5(8) . . ?
N2 C3 C10 118.1(7) . . ?
C4 C3 C10 121.4(7) . . ?
N1 C4 C3 121.4(7) . . ?
N3 C5 C6 122.1(7) . . ?
N3 C5 C1 115.4(6) . . ?
C6 C5 C1 122.5(7) . . ?
C7 C6 C5 118.7(8) . . ?
C8 C7 C6 119.8(8) . . ?
C7 C8 C9 119.2(9) . . ?
N3 C9 C8 122.1(8) . . ?
N4 C10 C11 123.4(8) . . ?
N4 C10 C3 115.8(7) . . ?
C11 C10 C3 120.7(8) . . ?
C10 C11 C12 117.2(9) . . ?
C13 C12 C11 120.6(9) . . ?
C12 C13 C14 117.8(9) . . ?
N4 C14 C13 124.6(10) . . ?
O2 C15 O1 122.8(8) . . ?
O2 C15 C16 121.3(8) . . ?
O1 C15 C16 115.8(8) . . ?
O4 C17 O3 127.0(8) . . ?
O4 C17 C18 116.5(8) . . ?
O3 C17 C18 116.5(7) . . ?
O6 C19 O5 127.4(7) . . ?
O6 C19 C20 116.9(7) . . ?
O5 C19 C20 115.7(7) . . ?
O5A Zn1A O3A 99.3(2) . . ?
O5A Zn1A O1A 109.2(2) . . ?
O3A Zn1A O1A 98.9(2) . . ?
O5A Zn1A N3A 102.0(2) . . ?
O3A Zn1A N3A 94.3(2) . . ?
O1A Zn1A N3A 143.5(2) . . ?
O5A Zn1A N1A 87.9(2) . . ?
O3A Zn1A N1A 168.6(2) . . ?
O1A Zn1A N1A 87.0(2) . . ?
N3A Zn1A N1A 75.4(2) . . ?
O4A Zn2A O4A 180.0 2_665 . ?
O4A Zn2A O1A 90.2(2) 2_665 . ?
O4A Zn2A O1A 89.8(2) . . ?
O4A Zn2A O1A 89.8(2) 2_665 2_665 ?
O4A Zn2A O1A 90.2(2) . 2_665 ?
O1A Zn2A O1A 180.0 . 2_665 ?
O4A Zn2A O6A 88.8(2) 2_665 2_665 ?
O4A Zn2A O6A 91.2(2) . 2_665 ?
O1A Zn2A O6A 90.9(2) . 2_665 ?
O1A Zn2A O6A 89.1(2) 2_665 2_665 ?
O4A Zn2A O6A 91.2(2) 2_665 . ?
O4A Zn2A O6A 88.8(2) . . ?
O1A Zn2A O6A 89.1(2) . . ?
O1A Zn2A O6A 90.9(2) 2_665 . ?
O6A Zn2A O6A 180.0 2_665 . ?
C1A N1A C4A 118.0(7) . . ?
C1A N1A Zn1A 115.4(5) . . ?
C4A N1A Zn1A 126.6(5) . . ?
C3A N2A C2A 117.3(7) . . ?
C9A N3A C5A 117.7(7) . . ?
C9A N3A Zn1A 124.0(5) . . ?
C5A N3A Zn1A 118.3(5) . . ?
C10A N4A C14A 116.2(8) . . ?
C15A O1A Zn1A 105.9(5) . . ?
C15A O1A Zn2A 137.8(5) . . ?
Zn1A O1A Zn2A 108.2(2) . . ?
C17A O3A Zn1A 121.6(5) 2_665 . ?
C17A O4A Zn2A 140.9(6) . . ?
C19A O5A Zn1A 123.7(5) . . ?
C19A O6A Zn2A 138.2(5) . . ?
N1A C1A C2A 120.0(7) . . ?
N1A C1A C5A 115.3(7) . . ?
C2A C1A C5A 124.7(7) . . ?
N2A C2A C1A 122.3(7) . . ?
N2A C3A C4A 120.8(7) . . ?
N2A C3A C10A 117.8(7) . . ?
C4A C3A C10A 121.4(7) . . ?
N1A C4A C3A 121.5(7) . . ?
N3A C5A C6A 122.1(7) . . ?
N3A C5A C1A 115.6(7) . . ?
C6A C5A C1A 122.3(7) . . ?
C7A C6A C5A 118.3(8) . . ?
C6A C7A C8A 119.7(8) . . ?
C7A C8A C9A 118.4(8) . . ?
N3A C9A C8A 123.7(8) . . ?
N4A C10A C11A 121.8(8) . . ?
N4A C10A C3A 115.9(7) . . ?
C11A C10A C3A 122.3(7) . . ?
C10A C11A C12A 120.9(8) . . ?
C13A C12A C11A 118.2(8) . . ?
C12A C13A C14A 117.6(9) . . ?
N4A C14A C13A 125.3(9) . . ?
O2A C15A O1A 120.8(8) . . ?
O2A C15A C16A 121.9(10) . . ?
O1A C15A C16A 117.2(9) . . ?
O4A C17A O3A 126.2(8) . 2_665 ?
O4A C17A C18A 116.7(8) . . ?
O3A C17A C18A 117.0(8) 2_665 . ?
O6A C19A O5A 125.2(8) . . ?
O6A C19A C20A 119.3(7) . . ?
O5A C19A C20A 115.4(7) . . ?

loop_
_geom_bond_atom_site_label_1
_geom_bond_atom_site_label_2
_geom_bond_distance
_geom_bond_site_symmetry_2
_geom_bond_publ_flag
Zn1 O3 1.988(5) . ?
Zn1 O5 2.005(5) . ?
Zn1 O1 2.014(5) . ?
Zn1 N3 2.126(6) . ?
Zn1 N1 2.227(6) . ?
Zn2 O6 2.067(5) . ?
Zn2 O6 2.067(5) 2_566 ?
Zn2 O4 2.079(5) . ?
Zn2 O4 2.079(5) 2_566 ?
Zn2 O1 2.134(5) . ?
Zn2 O1 2.134(5) 2_566 ?
N1 C4 1.318(9) . ?
N1 C1 1.334(9) . ?
N2 C2 1.322(10) . ?
N2 C3 1.343(9) . ?
N3 C9 1.336(9) . ?
N3 C5 1.343(9) . ?
N4 C14 1.327(10) . ?
N4 C10 1.338(10) . ?
O1 C15 1.276(9) . ?
O2 C15 1.217(9) . ?
O3 C17 1.255(9) . ?
O4 C17 1.248(9) . ?
O5 C19 1.259(8) . ?
O6 C19 1.234(9) . ?
C1 C2 1.392(10) . ?
C1 C5 1.488(10) . ?
C3 C4 1.394(10) . ?
C3 C10 1.482(11) . ?
C5 C6 1.386(10) . ?
C6 C7 1.367(11) . ?
C7 C8 1.348(12) . ?
C8 C9 1.387(11) . ?
C10 C11 1.382(11) . ?
C11 C12 1.387(13) . ?
C12 C13 1.344(13) . ?
C13 C14 1.375(12) . ?
C15 C16 1.511(11) . ?
C17 C18 1.516(11) . ?
C19 C20 1.518(10) . ?
Zn1A O5A 1.991(5) . ?
Zn1A O3A 1.999(5) . ?
Zn1A O1A 2.038(5) . ?
Zn1A N3A 2.109(6) . ?
Zn1A N1A 2.209(6) . ?
Zn2A O4A 2.091(6) 2_665 ?
Zn2A O4A 2.091(6) . ?
Zn2A O1A 2.094(5) . ?
Zn2A O1A 2.094(5) 2_665 ?
Zn2A O6A 2.123(5) 2_665 ?
Zn2A O6A 2.123(5) . ?
N1A C1A 1.337(8) . ?
N1A C4A 1.338(9) . ?
N2A C3A 1.335(9) . ?
N2A C2A 1.337(9) . ?
N3A C9A 1.323(9) . ?
N3A C5A 1.346(9) . ?
N4A C10A 1.324(10) . ?
N4A C14A 1.338(11) . ?
O1A C15A 1.280(10) . ?
O2A C15A 1.215(10) . ?
O3A C17A 1.261(9) 2_665 ?
O4A C17A 1.239(9) . ?
O5A C19A 1.269(9) . ?
O6A C19A 1.234(8) . ?
C1A C2A 1.387(10) . ?
C1A C5A 1.488(10) . ?
C3A C4A 1.388(10) . ?
C3A C10A 1.482(10) . ?
C5A C6A 1.396(10) . ?
C6A C7A 1.369(11) . ?
C7A C8A 1.372(11) . ?
C8A C9A 1.374(10) . ?
C10A C11A 1.365(10) . ?
C11A C12A 1.370(11) . ?
C12A C13A 1.354(12) . ?
C13A C14A 1.362(12) . ?
C15A C16A 1.488(12) . ?
C17A O3A 1.261(9) 2_665 ?
C17A C18A 1.507(10) . ?
C19A C20A 1.504(11) . ?

loop_
_geom_torsion_atom_site_label_1
_geom_torsion_atom_site_label_2
_geom_torsion_atom_site_label_3
_geom_torsion_atom_site_label_4
_geom_torsion
_geom_torsion_site_symmetry_1
_geom_torsion_site_symmetry_2
_geom_torsion_site_symmetry_3
_geom_torsion_site_symmetry_4
_geom_torsion_publ_flag
O3 Zn1 N1 C4 76.6(6) . . . . ?
O5 Zn1 N1 C4 -157.2(8) . . . . ?
O1 Zn1 N1 C4 -32.4(6) . . . . ?
N3 Zn1 N1 C4 -179.1(7) . . . . ?
O3 Zn1 N1 C1 -98.0(5) . . . . ?
O5 Zn1 N1 C1 28.2(12) . . . . ?
O1 Zn1 N1 C1 153.0(5) . . . . ?
N3 Zn1 N1 C1 6.3(5) . . . . ?
O3 Zn1 N3 C9 -96.1(7) . . . . ?
O5 Zn1 N3 C9 4.3(7) . . . . ?
O1 Zn1 N3 C9 115.2(7) . . . . ?
N1 Zn1 N3 C9 179.2(7) . . . . ?
O3 Zn1 N3 C5 76.8(6) . . . . ?
O5 Zn1 N3 C5 177.2(6) . . . . ?
O1 Zn1 N3 C5 -72.0(7) . . . . ?
N1 Zn1 N3 C5 -7.9(5) . . . . ?
O3 Zn1 O1 C15 -158.1(5) . . . . ?
O5 Zn1 O1 C15 97.9(5) . . . . ?
N3 Zn1 O1 C15 -10.4(7) . . . . ?
N1 Zn1 O1 C15 -70.6(5) . . . . ?
O3 Zn1 O1 Zn2 44.6(3) . . . . ?
O5 Zn1 O1 Zn2 -59.4(3) . . . . ?
N3 Zn1 O1 Zn2 -167.7(3) . . . . ?
N1 Zn1 O1 Zn2 132.1(2) . . . . ?
O6 Zn2 O1 C15 -100.6(7) . . . . ?
O6 Zn2 O1 C15 79.4(7) 2_566 . . . ?
O4 Zn2 O1 C15 166.2(7) . . . . ?
O4 Zn2 O1 C15 -13.8(7) 2_566 . . . ?
O1 Zn2 O1 C15 -61(100) 2_566 . . . ?
O6 Zn2 O1 Zn1 47.9(3) . . . . ?
O6 Zn2 O1 Zn1 -132.1(3) 2_566 . . . ?
O4 Zn2 O1 Zn1 -45.3(3) . . . . ?
O4 Zn2 O1 Zn1 134.7(3) 2_566 . . . ?
O1 Zn2 O1 Zn1 88(100) 2_566 . . . ?
O5 Zn1 O3 C17 86.6(6) . . . . ?
O1 Zn1 O3 C17 -17.9(6) . . . . ?
N3 Zn1 O3 C17 -178.4(6) . . . . ?
N1 Zn1 O3 C17 -104.7(6) . . . . ?
O6 Zn2 O4 C17 -46.7(8) . . . . ?
O6 Zn2 O4 C17 133.3(8) 2_566 . . . ?
O4 Zn2 O4 C17 -60(100) 2_566 . . . ?
O1 Zn2 O4 C17 43.2(8) . . . . ?
O1 Zn2 O4 C17 -136.8(8) 2_566 . . . ?
O3 Zn1 O5 C19 -71.1(6) . . . . ?
O1 Zn1 O5 C19 40.3(6) . . . . ?
N3 Zn1 O5 C19 -175.1(6) . . . . ?
N1 Zn1 O5 C19 163.8(8) . . . . ?
O6 Zn2 O6 C19 173(100) 2_566 . . . ?
O4 Zn2 O6 C19 69.3(9) . . . . ?
O4 Zn2 O6 C19 -110.7(9) 2_566 . . . ?
O1 Zn2 O6 C19 -21.1(9) . . . . ?
O1 Zn2 O6 C19 158.9(9) 2_566 . . . ?
C4 N1 C1 C2 2.9(11) . . . . ?
Zn1 N1 C1 C2 177.9(6) . . . . ?
C4 N1 C1 C5 -179.1(7) . . . . ?
Zn1 N1 C1 C5 -4.1(8) . . . . ?
C3 N2 C2 C1 -0.2(13) . . . . ?
N1 C1 C2 N2 -2.5(13) . . . . ?
C5 C1 C2 N2 179.8(8) . . . . ?
C2 N2 C3 C4 2.3(12) . . . . ?
C2 N2 C3 C10 -176.0(8) . . . . ?
C1 N1 C4 C3 -0.8(11) . . . . ?
Zn1 N1 C4 C3 -175.3(6) . . . . ?
N2 C3 C4 N1 -1.9(12) . . . . ?
C10 C3 C4 N1 176.3(7) . . . . ?
C9 N3 C5 C6 2.7(12) . . . . ?
Zn1 N3 C5 C6 -170.5(6) . . . . ?
C9 N3 C5 C1 -178.3(7) . . . . ?
Zn1 N3 C5 C1 8.4(9) . . . . ?
N1 C1 C5 N3 -2.5(10) . . . . ?
C2 C1 C5 N3 175.3(8) . . . . ?
N1 C1 C5 C6 176.4(8) . . . . ?
C2 C1 C5 C6 -5.7(13) . . . . ?
N3 C5 C6 C7 -2.1(13) . . . . ?
C1 C5 C6 C7 179.0(8) . . . . ?
C5 C6 C7 C8 -0.6(15) . . . . ?
C6 C7 C8 C9 2.5(16) . . . . ?
C5 N3 C9 C8 -0.8(13) . . . . ?
Zn1 N3 C9 C8 172.1(8) . . . . ?
C7 C8 C9 N3 -1.9(16) . . . . ?
C14 N4 C10 C11 -0.1(14) . . . . ?
C14 N4 C10 C3 -178.1(8) . . . . ?
N2 C3 C10 N4 178.3(8) . . . . ?
C4 C3 C10 N4 0.0(12) . . . . ?
N2 C3 C10 C11 0.2(12) . . . . ?
C4 C3 C10 C11 -178.0(8) . . . . ?
N4 C10 C11 C12 -0.1(15) . . . . ?
C3 C10 C11 C12 177.8(9) . . . . ?
C10 C11 C12 C13 -0.7(16) . . . . ?
C11 C12 C13 C14 1.6(17) . . . . ?
C10 N4 C14 C13 1.2(15) . . . . ?
C12 C13 C14 N4 -2.0(17) . . . . ?
Zn1 O1 C15 O2 -13.6(9) . . . . ?
Zn2 O1 C15 O2 134.3(7) . . . . ?
Zn1 O1 C15 C16 162.7(6) . . . . ?
Zn2 O1 C15 C16 -49.3(10) . . . . ?
Zn2 O4 C17 O3 -17.6(14) . . . . ?
Zn2 O4 C17 C18 164.2(6) . . . . ?
Zn1 O3 C17 O4 -0.6(11) . . . . ?
Zn1 O3 C17 C18 177.5(5) . . . . ?
Zn2 O6 C19 O5 -2.1(15) . . . . ?
Zn2 O6 C19 C20 177.5(6) . . . . ?
Zn1 O5 C19 O6 -8.1(12) . . . . ?
Zn1 O5 C19 C20 172.3(5) . . . . ?
O5A Zn1A N1A C1A -102.6(5) . . . . ?
O3A Zn1A N1A C1A 26.7(14) . . . . ?
O1A Zn1A N1A C1A 148.1(5) . . . . ?
N3A Zn1A N1A C1A 0.5(5) . . . . ?
O5A Zn1A N1A C4A 75.5(6) . . . . ?
O3A Zn1A N1A C4A -155.3(10) . . . . ?
O1A Zn1A N1A C4A -33.8(6) . . . . ?
N3A Zn1A N1A C4A 178.5(7) . . . . ?
O5A Zn1A N3A C9A -97.5(6) . . . . ?
O3A Zn1A N3A C9A 3.0(7) . . . . ?
O1A Zn1A N3A C9A 114.2(6) . . . . ?
N1A Zn1A N3A C9A 178.0(7) . . . . ?
O5A Zn1A N3A C5A 85.8(6) . . . . ?
O3A Zn1A N3A C5A -173.8(6) . . . . ?
O1A Zn1A N3A C5A -62.6(7) . . . . ?
N1A Zn1A N3A C5A 1.2(5) . . . . ?
O5A Zn1A O1A C15A -164.6(5) . . . . ?
O3A Zn1A O1A C15A 92.2(5) . . . . ?
N3A Zn1A O1A C15A -17.5(7) . . . . ?
N1A Zn1A O1A C15A -77.9(5) . . . . ?
O5A Zn1A O1A Zn2A 40.6(3) . . . . ?
O3A Zn1A O1A Zn2A -62.5(3) . . . . ?
N3A Zn1A O1A Zn2A -172.3(3) . . . . ?
N1A Zn1A O1A Zn2A 127.3(3) . . . . ?
O4A Zn2A O1A C15A -98.4(8) 2_665 . . . ?
O4A Zn2A O1A C15A 81.6(8) . . . . ?
O1A Zn2A O1A C15A 103(100) 2_665 . . . ?
O6A Zn2A O1A C15A -9.6(8) 2_665 . . . ?
O6A Zn2A O1A C15A 170.4(8) . . . . ?
O4A Zn2A O1A Zn1A 43.9(3) 2_665 . . . ?
O4A Zn2A O1A Zn1A -136.1(3) . . . . ?
O1A Zn2A O1A Zn1A -115(100) 2_665 . . . ?
O6A Zn2A O1A Zn1A 132.7(3) 2_665 . . . ?
O6A Zn2A O1A Zn1A -47.3(3) . . . . ?
O5A Zn1A O3A C17A -64.2(6) . . . 2_665 ?
O1A Zn1A O3A C17A 47.1(6) . . . 2_665 ?
N3A Zn1A O3A C17A -167.1(6) . . . 2_665 ?
N1A Zn1A O3A C17A 167.5(10) . . . 2_665 ?
O4A Zn2A O4A C17A 85(100) 2_665 . . . ?
O1A Zn2A O4A C17A -174.9(9) . . . . ?
O1A Zn2A O4A C17A 5.1(9) 2_665 . . . ?
O6A Zn2A O4A C17A -84.0(9) 2_665 . . . ?
O6A Zn2A O4A C17A 96.0(9) . . . . ?
O3A Zn1A O5A C19A 95.4(6) . . . . ?
O1A Zn1A O5A C19A -7.4(6) . . . . ?
N3A Zn1A O5A C19A -168.1(6) . . . . ?
N1A Zn1A O5A C19A -93.5(6) . . . . ?
O4A Zn2A O6A C19A -36.0(8) 2_665 . . . ?
O4A Zn2A O6A C19A 144.0(8) . . . . ?
O1A Zn2A O6A C19A 54.2(8) . . . . ?
O1A Zn2A O6A C19A -125.8(8) 2_665 . . . ?
O6A Zn2A O6A C19A -32(100) 2_665 . . . ?
C4A N1A C1A C2A -0.7(11) . . . . ?
Zn1A N1A C1A C2A 177.5(6) . . . . ?
C4A N1A C1A C5A 179.9(7) . . . . ?
Zn1A N1A C1A C5A -1.9(8) . . . . ?
C3A N2A C2A C1A -1.6(12) . . . . ?
N1A C1A C2A N2A 0.8(12) . . . . ?
C5A C1A C2A N2A -179.9(8) . . . . ?
C2A N2A C3A C4A 2.3(12) . . . . ?
C2A N2A C3A C10A -180.0(8) . . . . ?
C1A N1A C4A C3A 1.5(11) . . . . ?
Zn1A N1A C4A C3A -176.5(6) . . . . ?
N2A C3A C4A N1A -2.4(12) . . . . ?
C10A C3A C4A N1A 180.0(7) . . . . ?
C9A N3A C5A C6A 1.6(11) . . . . ?
Zn1A N3A C5A C6A 178.6(6) . . . . ?
C9A N3A C5A C1A -179.5(7) . . . . ?
Zn1A N3A C5A C1A -2.6(9) . . . . ?
N1A C1A C5A N3A 2.9(10) . . . . ?
C2A C1A C5A N3A -176.4(8) . . . . ?
N1A C1A C5A C6A -178.3(7) . . . . ?
C2A C1A C5A C6A 2.4(12) . . . . ?
N3A C5A C6A C7A -2.8(12) . . . . ?
C1A C5A C6A C7A 178.5(8) . . . . ?
C5A C6A C7A C8A 2.3(13) . . . . ?
C6A C7A C8A C9A -0.9(13) . . . . ?
C5A N3A C9A C8A -0.1(12) . . . . ?
Zn1A N3A C9A C8A -176.9(6) . . . . ?
C7A C8A C9A N3A -0.3(13) . . . . ?
C14A N4A C10A C11A 0.2(15) . . . . ?
C14A N4A C10A C3A -179.4(10) . . . . ?
N2A C3A C10A N4A 178.6(8) . . . . ?
C4A C3A C10A N4A -3.7(12) . . . . ?
N2A C3A C10A C11A -0.9(12) . . . . ?
C4A C3A C10A C11A 176.8(8) . . . . ?
N4A C10A C11A C12A 0.5(14) . . . . ?
C3A C10A C11A C12A -180.0(8) . . . . ?
C10A C11A C12A C13A -1.3(14) . . . . ?
C11A C12A C13A C14A 1.4(16) . . . . ?
C10A N4A C14A C13A 0.0(19) . . . . ?
C12A C13A C14A N4A -1(2) . . . . ?
Zn1A O1A C15A O2A -7.3(9) . . . . ?
Zn2A O1A C15A O2A 135.5(7) . . . . ?
Zn1A O1A C15A C16A 168.9(7) . . . . ?
Zn2A O1A C15A C16A -48.2(12) . . . . ?
Zn2A O4A C17A O3A 17.3(15) . . . 2_665 ?
Zn2A O4A C17A C18A -162.7(6) . . . . ?
Zn2A O6A C19A O5A -24.8(13) . . . . ?
Zn2A O6A C19A C20A 158.6(6) . . . . ?
Zn1A O5A C19A O6A -5.7(11) . . . . ?
Zn1A O5A C19A C20A 171.0(5) . . . . ?
